data_7003809
loop_
_publ_author_name
'Ge, Qingchun'
'Hor, T. S. Andy'

_publ_section_title
;
 Stepwise assembly of linearly-aligned Ru--M--Ru (M = Pd, Pt)
 heterotrimetallic complexes with \s-4-ethynylpyridine spacer
;
_journal_issue 22
_journal_name_full 'Dalton Transactions'
_journal_page_first 2929
_journal_page_last 2936
_journal_paper_doi 10.1039/b719820e
_journal_year 2008
_chemical_formula_sum 'C59 H51 F6 N2 O2.5 P5 Ru'
_chemical_formula_weight 1197.94
_chemical_name_systematic
;
?
;
_space_group_IT_number 122
_symmetry_cell_setting tetragonal
_symmetry_space_group_name_Hall 'I -4 2bw'
_symmetry_space_group_name_H-M 'I -4 2 d'
_atom_sites_solution_hydrogens geom
_atom_sites_solution_primary direct
_atom_sites_solution_secondary difmap
_audit_creation_method SHELXL-97
_cell_angle_alpha 90.00
_cell_angle_beta 90.00
_cell_angle_gamma 90.00
_cell_formula_units_Z 8
_cell_length_a 25.6097(6)
_cell_length_b 25.6097(6)
_cell_length_c 27.9465(8)
_cell_measurement_reflns_used 7955
_cell_measurement_temperature 223(2)
_cell_measurement_theta_max 19.45
_cell_measurement_theta_min 2.16
_cell_volume 18328.9(8)
_computing_cell_refinement 'Bruker SMART'
_computing_data_collection 'Bruker SMART'
_computing_data_reduction 'Bruker SAINT'
_computing_molecular_graphics 'Bruker SHELXTL'
_computing_publication_material 'Bruker SHELXTL'
_computing_structure_refinement 'SHELXL-97 (Sheldrick, 1997)'
_computing_structure_solution 'SHELXS-97 (Sheldrick, 1990)'
_diffrn_ambient_temperature 223(2)
_diffrn_measured_fraction_theta_full 0.999
_diffrn_measured_fraction_theta_max 0.999
_diffrn_measurement_device_type 'CCD area detector'
_diffrn_measurement_method 'phi and omega scans'
_diffrn_radiation_monochromator graphite
_diffrn_radiation_source 'fine-focus sealed tube'
_diffrn_radiation_type MoK\a
_diffrn_radiation_wavelength 0.71073
_diffrn_reflns_av_R_equivalents 0.0540
_diffrn_reflns_av_sigmaI/netI 0.0371
_diffrn_reflns_limit_h_max 30
_diffrn_reflns_limit_h_min -30
_diffrn_reflns_limit_k_max 21
_diffrn_reflns_limit_k_min -30
_diffrn_reflns_limit_l_max 28
_diffrn_reflns_limit_l_min -33
_diffrn_reflns_number 53176
_diffrn_reflns_theta_full 25.00
_diffrn_reflns_theta_max 25.00
_diffrn_reflns_theta_min 1.59
_exptl_absorpt_coefficient_mu 0.298
_exptl_absorpt_correction_T_max 0.9428
_exptl_absorpt_correction_T_min 0.8800
_exptl_absorpt_correction_type 'Sadabs, (Sheldrick 2001)'
_exptl_crystal_colour Yellow
_exptl_crystal_density_diffrn 0.868
_exptl_crystal_density_meas ?
_exptl_crystal_density_method .
_exptl_crystal_description Block
_exptl_crystal_F_000 4896
_exptl_crystal_size_max 0.44
_exptl_crystal_size_mid 0.30
_exptl_crystal_size_min 0.20
_refine_diff_density_max 1.124
_refine_diff_density_min -0.453
_refine_diff_density_rms 0.154
_refine_ls_abs_structure_details 'Flack H D (1983), Acta Cryst. A39, 876-881'
_refine_ls_abs_structure_Flack 0.02(6)
_refine_ls_extinction_method none
_refine_ls_goodness_of_fit_ref 1.090
_refine_ls_hydrogen_treatment mixed
_refine_ls_matrix_type full
_refine_ls_number_parameters 316
_refine_ls_number_reflns 8072
_refine_ls_number_restraints 47
_refine_ls_restrained_S_all 1.092
_refine_ls_R_factor_all 0.1074
_refine_ls_R_factor_gt 0.0861
_refine_ls_shift/su_max 0.001
_refine_ls_shift/su_mean 0.000
_refine_ls_structure_factor_coef Fsqd
_refine_ls_weighting_details 'calc w=1/[\s^2^(Fo^2^)+(0.1924P)^2^+0.0000P] where P=(Fo^2^+2Fc^2^)/3'
_refine_ls_weighting_scheme calc
_refine_ls_wR_factor_gt 0.2398
_refine_ls_wR_factor_ref 0.2629
_reflns_number_gt 6305
_reflns_number_total 8072
_reflns_threshold_expression >2sigma(I)
_cod_data_source_file b719820e.txt
_cod_data_source_block 5437
_cod_depositor_comments
;
The following automatic conversions were performed:
'_symmetry_cell_setting' value 'Tetragonal' changed to 'tetragonal'
according to '/home/saulius/struct/CIF-dictionaries/cif_core.dic'
dictionary named 'cif_core.dic' version 2.4.1 from 2010-06-29.

Automatic conversion script
Id: cif_fix_enum 1527 2010-12-29 10:47:43Z saulius 
;
_cod_original_sg_symbol_H-M I-42d
_cod_original_formula_sum 'C59 H51 F6 N2 O2.50 P5 Ru'
_cod_database_code 7003809

loop_
_symmetry_equiv_pos_as_xyz
'x, y, z'
'-x, -y, z'
'y, -x, -z'
'-y, x, -z'
'-x+1/2, y, -z+3/4'
'x+1/2, -y, -z+3/4'
'-y+1/2, -x, z+3/4'
'y+1/2, x, z+3/4'
'x+1/2, y+1/2, z+1/2'
'-x+1/2, -y+1/2, z+1/2'
'y+1/2, -x+1/2, -z+1/2'
'-y+1/2, x+1/2, -z+1/2'
'-x+1, y+1/2, -z+5/4'
'x+1, -y+1/2, -z+5/4'
'-y+1, -x+1/2, z+5/4'
'y+1, x+1/2, z+5/4'

loop_
_atom_site_label
_atom_site_type_symbol
_atom_site_fract_x
_atom_site_fract_y
_atom_site_fract_z
_atom_site_U_iso_or_equiv
_atom_site_adp_type
_atom_site_occupancy
_atom_site_symmetry_multiplicity
_atom_site_calc_flag
_atom_site_refinement_flags
_atom_site_disorder_assembly
_atom_site_disorder_group
Ru1 Ru 0.7500 0.99489(3) 0.8750 0.0524(2) Uani 1 2 d S . .
P2 P 0.78077(7) 0.98923(7) 0.95457(6) 0.0592(5) Uani 1 1 d . . .
P1 P 0.65838(6) 0.99344(7) 0.87581(6) 0.0562(4) Uani 1 1 d . . .
N2 N 0.7500 1.0750(3) 0.8750 0.0561(17) Uani 1 2 d S . .
C1 C 0.7500 0.9151(4) 0.8750 0.062(2) Uani 1 2 d S . .
C2 C 0.7500 0.8695(4) 0.8750 0.071(3) Uani 1 2 d S . .
C3 C 0.7500 0.8130(4) 0.8750 0.097(4) Uani 1 2 d SDU . .
C4 C 0.7238(4) 0.7854(4) 0.9103(3) 0.132(5) Uani 1 1 d DU . .
H4 H 0.7064 0.8039 0.9346 0.159 Uiso 1 1 calc R . .
C5 C 0.7226(7) 0.7313(5) 0.9109(5) 0.177(8) Uani 1 1 d DU . .
H5 H 0.7042 0.7123 0.9342 0.212 Uiso 1 1 calc R . .
N1 N 0.7500 0.7076(9) 0.8750 0.236(12) Uani 1 2 d SDU . .
C8 C 0.8487(3) 0.9745(3) 0.9376(3) 0.0700(19) Uani 1 1 d . . .
H8A H 0.8574 0.9374 0.9416 0.084 Uiso 1 1 calc R . .
H8B H 0.8741 0.9962 0.9547 0.084 Uiso 1 1 calc R . .
C9 C 0.7500 1.1779(5) 0.8750 0.124(6) Uani 1 2 d S . .
H9A H 0.7173 1.1906 0.8619 0.187 Uiso 0.50 1 calc PR . .
H9B H 0.7788 1.1906 0.8556 0.187 Uiso 0.50 1 calc PR . .
H9C H 0.7539 1.1906 0.9075 0.187 Uiso 0.50 1 calc PR . .
C10 C 0.7500 1.1202(4) 0.8750 0.076(3) Uani 1 2 d S . .
C1A C 0.61567(17) 0.9495(2) 0.9077(2) 0.0710(19) Uani 1 1 d G . .
C2A C 0.56259(19) 0.9509(2) 0.8974(3) 0.095(3) Uani 1 1 d G . .
H2A H 0.5494 0.9761 0.8761 0.114 Uiso 1 1 calc R . .
C3A C 0.52903(17) 0.9150(3) 0.9185(3) 0.133(5) Uani 1 1 d G . .
H3A H 0.4931 0.9159 0.9115 0.160 Uiso 1 1 calc R . .
C4A C 0.5485(3) 0.8777(3) 0.9499(3) 0.142(5) Uani 1 1 d G . .
H4A H 0.5258 0.8535 0.9642 0.171 Uiso 1 1 calc R . .
C5A C 0.6016(3) 0.8764(3) 0.9603(3) 0.148(5) Uani 1 1 d G . .
H5A H 0.6148 0.8512 0.9815 0.177 Uiso 1 1 calc R . .
C6A C 0.63519(19) 0.9123(3) 0.9391(3) 0.107(4) Uani 1 1 d G . .
H6A H 0.6711 0.9113 0.9461 0.128 Uiso 1 1 calc R . .
C1B C 0.62667(19) 1.05732(17) 0.8835(2) 0.0683(19) Uani 1 1 d G . .
C2B C 0.6154(2) 1.0899(3) 0.8450(2) 0.091(3) Uani 1 1 d G . .
H2B H 0.6193 1.0775 0.8135 0.110 Uiso 1 1 calc R . .
C3B C 0.5984(3) 1.1407(2) 0.8531(3) 0.116(4) Uani 1 1 d G . .
H3B H 0.5908 1.1627 0.8271 0.139 Uiso 1 1 calc R . .
C4B C 0.5927(3) 1.15890(17) 0.8997(4) 0.115(4) Uani 1 1 d G . .
H4B H 0.5812 1.1932 0.9052 0.138 Uiso 1 1 calc R . .
C5B C 0.6040(3) 1.1263(3) 0.9381(3) 0.115(4) Uani 1 1 d G . .
H5B H 0.6001 1.1387 0.9696 0.138 Uiso 1 1 calc R . .
C6B C 0.6210(2) 1.0756(3) 0.93001(19) 0.092(3) Uani 1 1 d G . .
H6B H 0.6286 1.0535 0.9560 0.111 Uiso 1 1 calc R . .
C1C C 0.7850(2) 1.04581(18) 0.99393(17) 0.0692(19) Uani 1 1 d G . .
C2C C 0.7476(2) 1.0849(2) 0.9909(2) 0.0777(19) Uani 1 1 d G . .
H2C H 0.7214 1.0832 0.9674 0.093 Uiso 1 1 calc R . .
C3C C 0.7487(3) 1.1266(2) 1.0227(3) 0.121(4) Uani 1 1 d G . .
H3C H 0.7234 1.1531 1.0207 0.145 Uiso 1 1 calc R . .
C4C C 0.7874(3) 1.1292(3) 1.0575(2) 0.140(5) Uani 1 1 d G . .
H4C H 0.7882 1.1574 1.0791 0.168 Uiso 1 1 calc R . .
C5C C 0.8249(3) 1.0901(3) 1.0606(2) 0.123(4) Uani 1 1 d G . .
H5C H 0.8510 1.0919 1.0841 0.148 Uiso 1 1 calc R . .
C6C C 0.82370(19) 1.0484(2) 1.02876(19) 0.074(2) Uani 1 1 d G . .
H6C H 0.8491 1.0219 1.0308 0.089 Uiso 1 1 calc R . .
C1D C 0.7604(2) 0.93815(19) 0.99730(19) 0.073(2) Uani 1 1 d G . .
C2D C 0.7758(2) 0.8866(2) 0.9909(2) 0.087(2) Uani 1 1 d G . .
H2D H 0.7983 0.8778 0.9656 0.104 Uiso 1 1 calc R . .
C3D C 0.7580(3) 0.84810(18) 1.0219(3) 0.104(3) Uani 1 1 d G . .
H3D H 0.7685 0.8132 1.0176 0.125 Uiso 1 1 calc R . .
C4D C 0.7248(3) 0.8612(3) 1.0594(3) 0.114(4) Uani 1 1 d G . .
H4D H 0.7127 0.8351 1.0804 0.136 Uiso 1 1 calc R . .
C5D C 0.7093(3) 0.9127(3) 1.0658(2) 0.144(5) Uani 1 1 d G . .
H5D H 0.6868 0.9215 1.0911 0.173 Uiso 1 1 calc R . .
C6D C 0.7271(3) 0.9512(2) 1.0347(2) 0.102(3) Uani 1 1 d G . .
H6D H 0.7166 0.9861 1.0391 0.123 Uiso 1 1 calc R . .
P7 P 0.6994(4) 0.6935(4) 1.0464(4) 0.104(4) Uani 0.25 1 d PD . .
F3 F 0.6847(8) 0.6587(7) 1.0043(6) 0.136(9) Uiso 0.25 1 d PD . .
F4 F 0.7101(10) 0.7291(7) 1.0888(6) 0.111(7) Uiso 0.25 1 d PD . .
F5 F 0.7476(7) 0.7090(9) 1.0189(9) 0.179(13) Uiso 0.25 1 d PD . .
F8 F 0.6707(8) 0.7369(6) 1.0235(7) 0.146(10) Uiso 0.25 1 d PD . .
F7 F 0.6487(7) 0.6762(9) 1.0699(8) 0.154(11) Uiso 0.25 1 d PD . .
F6 F 0.7268(8) 0.6515(7) 1.0686(7) 0.165(12) Uiso 0.25 1 d PD . .
P6 P 1.0000 1.0000 1.0000 0.0569(7) Uani 1 4 d S . .
F1 F 1.0000 1.0000 1.0549(3) 0.208(7) Uani 1 2 d S . .
F2 F 0.9579(2) 0.9550(2) 0.9970(3) 0.130(2) Uani 1 1 d . . .
O1W O 0.60036(19) 0.5107(2) 0.94766(18) 0.0804(15) Uani 1 1 d . . .
O2W O 0.4982(9) 0.5308(7) 0.9891(6) 0.067(4) Uiso 0.25 1 d P . .

loop_
_atom_site_aniso_label
_atom_site_aniso_U_11
_atom_site_aniso_U_22
_atom_site_aniso_U_33
_atom_site_aniso_U_23
_atom_site_aniso_U_13
_atom_site_aniso_U_12
Ru1 0.0454(4) 0.0532(4) 0.0586(4) 0.000 -0.0097(3) 0.000
P2 0.0523(9) 0.0658(11) 0.0594(9) 0.0016(8) -0.0105(7) -0.0023(8)
P1 0.0473(8) 0.0591(9) 0.0622(9) 0.0022(10) -0.0091(7) -0.0040(6)
N2 0.035(3) 0.069(5) 0.064(5) 0.000 -0.008(4) 0.000
C1 0.047(5) 0.078(7) 0.062(6) 0.000 -0.022(5) 0.000
C2 0.095(7) 0.050(5) 0.069(6) 0.000 -0.028(6) 0.000
C3 0.129(10) 0.061(6) 0.100(9) 0.000 -0.063(9) 0.000
C4 0.178(12) 0.069(6) 0.149(9) 0.021(6) -0.079(9) -0.035(7)
C5 0.25(2) 0.100(10) 0.183(16) 0.036(10) -0.048(14) -0.041(11)
N1 0.32(3) 0.125(15) 0.26(3) 0.000 -0.11(2) 0.000
C8 0.057(4) 0.086(5) 0.068(4) 0.002(4) -0.008(3) 0.008(4)
C9 0.109(11) 0.054(6) 0.209(19) 0.000 -0.054(13) 0.000
C10 0.063(6) 0.062(6) 0.104(8) 0.000 -0.023(6) 0.000
C1A 0.056(4) 0.066(4) 0.091(5) 0.012(4) -0.003(4) -0.011(3)
C2A 0.059(5) 0.105(7) 0.120(7) 0.036(5) -0.012(5) -0.012(4)
C3A 0.068(6) 0.150(10) 0.183(12) 0.055(9) -0.013(7) -0.041(6)
C4A 0.082(7) 0.150(11) 0.195(14) 0.067(10) -0.016(8) -0.038(7)
C5A 0.144(12) 0.129(11) 0.172(13) 0.050(10) -0.009(10) -0.042(9)
C6A 0.070(5) 0.127(9) 0.123(8) 0.050(7) -0.009(5) -0.023(5)
C1B 0.041(3) 0.066(4) 0.098(6) -0.001(4) -0.009(3) -0.001(3)
C2B 0.065(5) 0.090(6) 0.119(7) 0.018(5) 0.010(5) 0.014(4)
C3B 0.075(6) 0.085(7) 0.187(13) 0.037(8) 0.020(7) 0.009(5)
C4B 0.083(7) 0.081(7) 0.181(14) -0.008(8) 0.001(8) -0.013(5)
C5B 0.073(6) 0.117(9) 0.156(11) -0.038(8) -0.006(6) -0.002(6)
C6B 0.065(5) 0.091(6) 0.121(7) -0.034(5) -0.016(5) 0.011(4)
C1C 0.082(5) 0.069(4) 0.056(4) -0.004(3) -0.001(4) -0.020(4)
C2C 0.081(5) 0.075(5) 0.077(5) -0.005(4) 0.007(4) 0.004(4)
C3C 0.133(9) 0.101(7) 0.128(8) -0.045(6) -0.014(8) 0.022(7)
C4C 0.208(16) 0.109(9) 0.104(8) -0.043(7) -0.001(9) -0.051(9)
C5C 0.136(10) 0.149(11) 0.083(7) -0.023(7) -0.022(6) -0.072(9)
C6C 0.061(4) 0.096(6) 0.065(4) -0.014(4) 0.000(3) -0.017(4)
C1D 0.072(5) 0.077(5) 0.072(5) 0.009(4) -0.013(4) -0.008(4)
C2D 0.105(7) 0.086(6) 0.069(5) 0.013(4) -0.020(4) -0.002(5)
C3D 0.111(8) 0.088(6) 0.112(7) 0.025(6) -0.040(6) -0.020(6)
C4D 0.117(9) 0.095(7) 0.129(9) 0.048(7) -0.013(7) -0.033(6)
C5D 0.105(9) 0.188(14) 0.138(10) 0.070(10) 0.031(8) -0.019(9)
C6D 0.095(7) 0.101(7) 0.111(7) 0.027(6) 0.033(6) 0.007(5)
P7 0.103(7) 0.109(8) 0.100(7) 0.048(6) -0.038(6) -0.039(6)
P6 0.0549(11) 0.0549(11) 0.0609(17) 0.000 0.000 0.000
F1 0.215(14) 0.33(2) 0.078(5) 0.000 0.000 0.056(15)
F2 0.079(3) 0.069(3) 0.241(8) 0.013(4) -0.006(4) -0.017(2)
O1W 0.061(3) 0.103(4) 0.078(3) 0.012(3) -0.011(2) 0.023(3)

loop_
_atom_type_symbol
_atom_type_description
_atom_type_scat_dispersion_real
_atom_type_scat_dispersion_imag
_atom_type_scat_source
C C 0.0033 0.0016 'International Tables Vol C Tables 4.2.6.8 and 6.1.1.4'
H H 0.0000 0.0000 'International Tables Vol C Tables 4.2.6.8 and 6.1.1.4'
N N 0.0061 0.0033 'International Tables Vol C Tables 4.2.6.8 and 6.1.1.4'
F F 0.0171 0.0103 'International Tables Vol C Tables 4.2.6.8 and 6.1.1.4'
P P 0.1023 0.0942 'International Tables Vol C Tables 4.2.6.8 and 6.1.1.4'
Ru Ru -1.2594 0.8363 'International Tables Vol C Tables 4.2.6.8 and 6.1.1.4'
O O 0.0106 0.0060 'International Tables Vol C Tables 4.2.6.8 and 6.1.1.4'

loop_
_geom_angle_atom_site_label_1
_geom_angle_atom_site_label_2
_geom_angle_atom_site_label_3
_geom_angle
_geom_angle_site_symmetry_1
_geom_angle_site_symmetry_3
_geom_angle_publ_flag
C1 Ru1 N2 180.000(3) . . ?
C1 Ru1 P1 89.09(4) . . ?
N2 Ru1 P1 90.91(4) . . ?
C1 Ru1 P1 89.09(4) . 5_656 ?
N2 Ru1 P1 90.91(4) . 5_656 ?
P1 Ru1 P1 178.18(9) . 5_656 ?
C1 Ru1 P2 86.48(5) . 5_656 ?
N2 Ru1 P2 93.52(5) . 5_656 ?
P1 Ru1 P2 71.02(6) . 5_656 ?
P1 Ru1 P2 108.86(6) 5_656 5_656 ?
C1 Ru1 P2 86.48(5) . . ?
N2 Ru1 P2 93.52(5) . . ?
P1 Ru1 P2 108.86(6) . . ?
P1 Ru1 P2 71.03(6) 5_656 . ?
P2 Ru1 P2 172.96(10) 5_656 . ?
C1C P2 C8 105.2(3) . . ?
C1C P2 C1D 100.9(3) . . ?
C8 P2 C1D 106.7(3) . . ?
C1C P2 Ru1 122.62(18) . . ?
C8 P2 Ru1 94.9(2) . . ?
C1D P2 Ru1 123.9(2) . . ?
C1A P1 C1B 103.3(3) . . ?
C1A P1 C8 104.5(3) . 5_656 ?
C1B P1 C8 107.6(3) . 5_656 ?
C1A P1 Ru1 128.37(18) . . ?
C1B P1 Ru1 115.38(18) . . ?
C8 P1 Ru1 95.4(2) 5_656 . ?
C10 N2 Ru1 180.000(4) . . ?
C2 C1 Ru1 180.000(3) . . ?
C1 C2 C3 180.000(7) . . ?
C4 C3 C4 118.7(11) 5_656 . ?
C4 C3 C2 120.7(5) 5_656 . ?
C4 C3 C2 120.7(5) . . ?
C5 C4 C3 121.9(9) . . ?
N1 C5 C4 115.1(12) . . ?
C5 N1 C5 127.3(19) . 5_656 ?
P2 C8 P1 95.7(3) . 5_656 ?
N2 C10 C9 180.000(8) . . ?
C2A C1A C6A 120.0 . . ?
C2A C1A P1 118.3(3) . . ?
C6A C1A P1 121.5(3) . . ?
C1A C2A C3A 120.0 . . ?
C2A C3A C4A 120.0 . . ?
C5A C4A C3A 120.0 . . ?
C6A C5A C4A 120.0 . . ?
C5A C6A C1A 120.0 . . ?
C2B C1B C6B 120.0 . . ?
C2B C1B P1 122.4(4) . . ?
C6B C1B P1 117.0(4) . . ?
C3B C2B C1B 120.0 . . ?
C2B C3B C4B 120.0 . . ?
C5B C4B C3B 120.0 . . ?
C6B C5B C4B 120.0 . . ?
C5B C6B C1B 120.0 . . ?
C2C C1C C6C 120.0 . . ?
C2C C1C P2 119.7(3) . . ?
C6C C1C P2 120.2(3) . . ?
C3C C2C C1C 120.0 . . ?
C2C C3C C4C 120.0 . . ?
C5C C4C C3C 120.0 . . ?
C4C C5C C6C 120.0 . . ?
C5C C6C C1C 120.0 . . ?
C2D C1D C6D 120.0 . . ?
C2D C1D P2 120.6(3) . . ?
C6D C1D P2 119.3(3) . . ?
C3D C2D C1D 120.0 . . ?
C2D C3D C4D 120.0 . . ?
C5D C4D C3D 120.0 . . ?
C4D C5D C6D 120.0 . . ?
C5D C6D C1D 120.0 . . ?
F6 P7 F8 179.7(12) . . ?
F6 P7 F5 91.1(8) . . ?
F8 P7 F5 89.2(7) . . ?
F6 P7 F4 91.4(7) . . ?
F8 P7 F4 88.6(7) . . ?
F5 P7 F4 95.3(15) . . ?
F6 P7 F7 90.7(8) . . ?
F8 P7 F7 89.0(8) . . ?
F5 P7 F7 174.8(13) . . ?
F4 P7 F7 89.5(16) . . ?
F6 P7 F3 91.0(8) . . ?
F8 P7 F3 89.0(7) . . ?
F5 P7 F3 87.9(9) . . ?
F4 P7 F3 176.0(13) . . ?
F7 P7 F3 87.3(8) . . ?
F1 P6 F1 179.997(2) . 3_577 ?
F1 P6 F2 87.0(3) . 3_577 ?
F1 P6 F2 93.0(3) 3_577 3_577 ?
F1 P6 F2 93.0(3) . . ?
F1 P6 F2 87.0(3) 3_577 . ?
F2 P6 F2 90.16(4) 3_577 . ?
F1 P6 F2 87.0(3) . 4_757 ?
F1 P6 F2 93.0(3) 3_577 4_757 ?
F2 P6 F2 174.0(7) 3_577 4_757 ?
F2 P6 F2 90.15(4) . 4_757 ?
F1 P6 F2 93.0(3) . 2_775 ?
F1 P6 F2 87.0(3) 3_577 2_775 ?
F2 P6 F2 90.15(4) 3_577 2_775 ?
F2 P6 F2 174.0(7) . 2_775 ?
F2 P6 F2 90.16(4) 4_757 2_775 ?
O2W O2W O2W 76.8(12) 3_567 4_657 ?
O2W O2W O2W 51.6(6) 3_567 2_665 ?
O2W O2W O2W 51.6(6) 4_657 2_665 ?

loop_
_geom_bond_atom_site_label_1
_geom_bond_atom_site_label_2
_geom_bond_distance
_geom_bond_site_symmetry_2
_geom_bond_publ_flag
Ru1 C1 2.043(10) . ?
Ru1 N2 2.052(8) . ?
Ru1 P1 2.3467(16) . ?
Ru1 P1 2.3469(16) 5_656 ?
Ru1 P2 2.3635(16) 5_656 ?
Ru1 P2 2.3636(16) . ?
P2 C1C 1.823(4) . ?
P2 C8 1.843(7) . ?
P2 C1D 1.847(4) . ?
P1 C1A 1.804(4) . ?
P1 C1B 1.839(4) . ?
P1 C8 1.847(7) 5_656 ?
N2 C10 1.157(13) . ?
C1 C2 1.168(13) . ?
C2 C3 1.447(15) . ?
C3 C4 1.387(9) 5_656 ?
C3 C4 1.387(9) . ?
C4 C5 1.386(12) . ?
C5 N1 1.365(12) . ?
N1 C5 1.365(12) 5_656 ?
C8 P1 1.847(7) 5_656 ?
C9 C10 1.478(16) . ?
C1A C2A 1.3900 . ?
C1A C6A 1.3900 . ?
C2A C3A 1.3900 . ?
C3A C4A 1.3900 . ?
C4A C5A 1.3900 . ?
C5A C6A 1.3900 . ?
C1B C2B 1.3900 . ?
C1B C6B 1.3900 . ?
C2B C3B 1.3900 . ?
C3B C4B 1.3900 . ?
C4B C5B 1.3900 . ?
C5B C6B 1.3900 . ?
C1C C2C 1.3900 . ?
C1C C6C 1.3900 . ?
C2C C3C 1.3900 . ?
C3C C4C 1.3900 . ?
C4C C5C 1.3900 . ?
C5C C6C 1.3900 . ?
C1D C2D 1.3900 . ?
C1D C6D 1.3900 . ?
C2D C3D 1.3900 . ?
C3D C4D 1.3900 . ?
C4D C5D 1.3900 . ?
C5D C6D 1.3900 . ?
P7 F6 1.425(13) . ?
P7 F8 1.480(13) . ?
P7 F5 1.507(14) . ?
P7 F4 1.520(14) . ?
P7 F7 1.521(14) . ?
P7 F3 1.522(13) . ?
P6 F1 1.533(9) . ?
P6 F1 1.533(9) 3_577 ?
P6 F2 1.581(5) 3_577 ?
P6 F2 1.581(5) . ?
P6 F2 1.581(5) 4_757 ?
P6 F2 1.581(5) 2_775 ?
O2W O2W 1.27(3) 3_567 ?
O2W O2W 1.27(3) 4_657 ?
O2W O2W 1.58(4) 2_665 ?
